data_4502278
loop_
_publ_author_name
'Shi, Yan-Yan'
'Sun, Junliang'
'Huang, Zhi-Tang'
'Zheng, Qi-Yu'

_publ_section_title
;
 Crystalline Self-Assembly of a Bowl-Like Cyclotriguaiacylene Derivative
 with Alcohol/Phenols by Hydrogen Bonding and
 C&#x2212;H&#x00B7;&#x00B7;&#x00B7;\p Interactions: The Self-Inclusion
 Extended Organic Frameworks
;
_journal_issue 1
_journal_name_full 'Crystal Growth &amp; Design'
_journal_page_first 314
_journal_paper_doi 10.1021/cg900905h
_journal_volume 10
_journal_year 2010
_chemical_formula_moiety 'C39 H42 N6 O6, C6 H6 O2, 2(C2 H3 N)'
_chemical_formula_sum 'C49 H54 N8 O8'
_chemical_formula_weight 883.00
_chemical_name_systematic
; 
 ? 
;
_space_group_IT_number 14
_symmetry_cell_setting monoclinic
_symmetry_space_group_name_Hall '-P 2ybc'
_symmetry_space_group_name_H-M 'P 1 21/c 1'
_atom_sites_solution_hydrogens geom
_atom_sites_solution_primary direct
_atom_sites_solution_secondary difmap
_audit_creation_method SHELXL-97
_cell_angle_alpha 90.00
_cell_angle_beta 102.65(3)
_cell_angle_gamma 90.00
_cell_formula_units_Z 4
_cell_length_a 12.222(2)
_cell_length_b 29.101(6)
_cell_length_c 12.999(3)
_cell_measurement_reflns_used 488
_cell_measurement_temperature 173(2)
_cell_measurement_theta_max 27.48
_cell_measurement_theta_min 2.17
_cell_volume 4511.2(17)
_computing_cell_refinement 'CrystalClear (Rigaku Inc., 2008)'
_computing_data_collection 'CrystalClear (Rigaku Inc., 2008)'
_computing_data_reduction 'CrystalClear (Rigaku Inc., 2008)'
_computing_molecular_graphics 'XP in Siemens SHELXTL (Sheldrick, 1994)'
_computing_publication_material 'SHELX97 (Sheldrick, 1997)'
_computing_structure_refinement 'SHELXL-97 (Sheldrick, 1997)'
_computing_structure_solution 'SHELXS-97 (Sheldrick, 1990)'
_diffrn_ambient_temperature 173(2)
_diffrn_measured_fraction_theta_full 0.983
_diffrn_measured_fraction_theta_max 0.983
_diffrn_measurement_device_type 'Saturn724+ CCD'
_diffrn_measurement_method '\w scans at fixed \c = 45\%'
_diffrn_radiation_monochromator graphite
_diffrn_radiation_source 'sealed tube'
_diffrn_radiation_type MoK\a
_diffrn_radiation_wavelength 0.71073
_diffrn_reflns_av_R_equivalents 0.0373
_diffrn_reflns_av_sigmaI/netI 0.0349
_diffrn_reflns_limit_h_max 12
_diffrn_reflns_limit_h_min -14
_diffrn_reflns_limit_k_max 34
_diffrn_reflns_limit_k_min -34
_diffrn_reflns_limit_l_max 15
_diffrn_reflns_limit_l_min -13
_diffrn_reflns_number 26567
_diffrn_reflns_theta_full 25.00
_diffrn_reflns_theta_max 25.00
_diffrn_reflns_theta_min 2.19
_exptl_absorpt_coefficient_mu 0.090
_exptl_absorpt_correction_T_max 0.9805
_exptl_absorpt_correction_T_min 0.9564
_exptl_absorpt_correction_type multi-scan
_exptl_absorpt_process_details 'CrystalClear (Rigaku Inc., 2008)'
_exptl_crystal_colour colorless
_exptl_crystal_density_diffrn 1.300
_exptl_crystal_density_method 'not measured'
_exptl_crystal_description plate
_exptl_crystal_F_000 1872
_exptl_crystal_size_max 0.50
_exptl_crystal_size_mid 0.40
_exptl_crystal_size_min 0.22
_refine_diff_density_max 0.233
_refine_diff_density_min -0.259
_refine_diff_density_rms 0.040
_refine_ls_extinction_method none
_refine_ls_goodness_of_fit_ref 1.155
_refine_ls_hydrogen_treatment constr
_refine_ls_matrix_type full
_refine_ls_number_parameters 593
_refine_ls_number_reflns 7808
_refine_ls_number_restraints 0
_refine_ls_restrained_S_all 1.155
_refine_ls_R_factor_all 0.0653
_refine_ls_R_factor_gt 0.0581
_refine_ls_shift/su_max 0.001
_refine_ls_shift/su_mean 0.000
_refine_ls_structure_factor_coef Fsqd
_refine_ls_weighting_details 'calc w=1/[\s^2^(Fo^2^)+(0.0559P)^2^+2.1266P] where P=(Fo^2^+2Fc^2^)/3'
_refine_ls_weighting_scheme calc
_refine_ls_wR_factor_gt 0.1382
_refine_ls_wR_factor_ref 0.1432
_reflns_number_gt 7140
_reflns_number_total 7808
_reflns_threshold_expression >2sigma(I)
_cod_data_source_file cg900905h_si_003.cif
_cod_data_source_block CTV-im-res
_cod_depositor_comments
;
The following automatic conversions were performed:

'_exptl_absorpt_correction_type' value 'Multi-scan' changed to
'multi-scan' according to
/home/saulius/struct/CIF-dictionaries/cif_core.dic dictionary named
'cif_core.dic' version 2.4.2 from 2011-04-26.

Automatic conversion script
Id: cif_fix_values 1715 2011-07-08 13:25:40Z adriana 
;
_cod_original_cell_volume 4511.2(16)
_cod_original_sg_symbol_H-M P2(1)/c
_cod_database_code 4502278

loop_
_symmetry_equiv_pos_as_xyz
'x, y, z'
'-x, y+1/2, -z+1/2'
'-x, -y, -z'
'x, -y-1/2, z-1/2'

loop_
_atom_site_label
_atom_site_type_symbol
_atom_site_fract_x
_atom_site_fract_y
_atom_site_fract_z
_atom_site_U_iso_or_equiv
_atom_site_adp_type
_atom_site_occupancy
_atom_site_symmetry_multiplicity
_atom_site_calc_flag
_atom_site_refinement_flags
O1 O 0.06031(12) 0.05436(5) 0.84856(11) 0.0325(3) Uani 1 1 d .
O2 O -0.08962(13) 0.00870(6) 0.71768(12) 0.0387(4) Uani 1 1 d .
O3 O -0.60767(15) 0.08944(6) 0.68106(12) 0.0468(4) Uani 1 1 d .
O4 O -0.65019(14) 0.15141(5) 0.81032(13) 0.0425(4) Uani 1 1 d .
O5 O -0.23792(12) 0.23644(5) 1.21292(12) 0.0353(4) Uani 1 1 d .
O6 O -0.03589(13) 0.20772(5) 1.22994(13) 0.0397(4) Uani 1 1 d .
O7 O 0.41729(14) 0.05778(6) 0.32186(14) 0.0496(5) Uani 1 1 d .
H7 H 0.4837 0.0504 0.3495 0.060 Uiso 1 1 d R
O8 O 0.56059(15) 0.20842(6) 0.42868(13) 0.0466(4) Uani 1 1 d .
H8 H 0.5874 0.1933 0.4835 0.056 Uiso 1 1 d R
N1 N 0.10075(17) 0.15515(7) 1.00908(16) 0.0411(5) Uani 1 1 d .
N2 N 0.03152(17) 0.15708(6) 0.83641(15) 0.0380(5) Uani 1 1 d .
N3 N -0.63101(17) -0.02995(7) 0.60614(16) 0.0429(5) Uani 1 1 d .
N4 N -0.77606(18) 0.01307(8) 0.62084(15) 0.0459(5) Uani 1 1 d .
N5 N -0.34457(17) 0.33261(6) 1.11796(15) 0.0393(5) Uani 1 1 d .
N6 N -0.30385(16) 0.33107(6) 1.29266(14) 0.0355(4) Uani 1 1 d .
N7 N -0.8275(3) 0.21499(12) 0.6274(3) 0.0935(10) Uani 1 1 d .
N8 N -0.0162(3) 0.12345(12) 0.4588(2) 0.0883(9) Uani 1 1 d .
C1 C -0.15742(18) 0.04902(7) 1.12754(15) 0.0281(5) Uani 1 1 d .
H1A H -0.2140 0.0282 1.1464 0.034 Uiso 1 1 calc R
H1B H -0.0841 0.0415 1.1741 0.034 Uiso 1 1 calc R
C2 C -0.15073(17) 0.03966(6) 1.01387(16) 0.0264(4) Uani 1 1 d .
C3 C -0.23401(17) 0.01678(7) 0.94157(16) 0.0272(4) Uani 1 1 d .
C4 C -0.34812(17) 0.00459(7) 0.96318(17) 0.0291(5) Uani 1 1 d .
H4A H -0.3399 -0.0021 1.0392 0.035 Uiso 1 1 calc R
H4B H -0.3773 -0.0234 0.9231 0.035 Uiso 1 1 calc R
C5 C -0.43135(17) 0.04394(7) 0.93145(16) 0.0286(5) Uani 1 1 d .
C6 C -0.45104(17) 0.07844(7) 1.00041(16) 0.0279(5) Uani 1 1 d .
C7 C -0.39763(18) 0.08035(7) 1.11751(16) 0.0293(5) Uani 1 1 d .
H7A H -0.3730 0.0491 1.1421 0.035 Uiso 1 1 calc R
H7B H -0.4548 0.0903 1.1562 0.035 Uiso 1 1 calc R
C8 C -0.29725(17) 0.11283(7) 1.14444(15) 0.0272(4) Uani 1 1 d .
C9 C -0.18763(18) 0.09809(7) 1.14899(15) 0.0274(4) Uani 1 1 d .
C10 C -0.05256(17) 0.05338(7) 0.98287(16) 0.0274(4) Uani 1 1 d .
H10A H 0.0033 0.0698 1.0313 0.033 Uiso 1 1 calc R
C11 C -0.03517(17) 0.04362(7) 0.88385(16) 0.0273(4) Uani 1 1 d .
C12 C -0.11644(18) 0.01888(7) 0.81254(16) 0.0292(5) Uani 1 1 d .
C13 C -0.21480(18) 0.00604(7) 0.84143(16) 0.0287(5) Uani 1 1 d .
H13A H -0.2704 -0.0103 0.7926 0.034 Uiso 1 1 calc R
C14 C 0.13792(18) 0.08587(7) 0.91057(18) 0.0328(5) Uani 1 1 d .
H14A H 0.2040 0.0890 0.8786 0.039 Uiso 1 1 calc R
H14B H 0.1641 0.0730 0.9822 0.039 Uiso 1 1 calc R
C15 C 0.08913(18) 0.13238(7) 0.91941(17) 0.0313(5) Uani 1 1 d .
C16 C 0.0054(2) 0.19832(8) 0.8761(2) 0.0460(6) Uani 1 1 d .
H16A H -0.0348 0.2230 0.8375 0.055 Uiso 1 1 calc R
C17 C 0.0485(2) 0.19674(8) 0.9811(2) 0.0484(6) Uani 1 1 d .
H17A H 0.0435 0.2209 1.0289 0.058 Uiso 1 1 calc R
C18 C 0.0019(3) 0.14391(10) 0.72544(19) 0.0574(8) Uani 1 1 d .
H18A H -0.0342 0.1137 0.7187 0.086 Uiso 1 1 calc R
H18B H 0.0700 0.1426 0.6972 0.086 Uiso 1 1 calc R
H18C H -0.0498 0.1667 0.6859 0.086 Uiso 1 1 calc R
C19 C -0.1652(2) -0.02029(12) 0.6481(2) 0.0626(8) Uani 1 1 d .
H19A H -0.1346 -0.0272 0.5862 0.094 Uiso 1 1 calc R
H19B H -0.2376 -0.0047 0.6257 0.094 Uiso 1 1 calc R
H19C H -0.1756 -0.0489 0.6844 0.094 Uiso 1 1 calc R
C20 C -0.48638(18) 0.04648(7) 0.82466(17) 0.0329(5) Uani 1 1 d .
H20A H -0.4750 0.0226 0.7782 0.039 Uiso 1 1 calc R
C21 C -0.55616(19) 0.08245(8) 0.78537(17) 0.0357(5) Uani 1 1 d .
C22 C -0.57737(18) 0.11702(7) 0.85478(18) 0.0337(5) Uani 1 1 d .
C23 C -0.52588(18) 0.11417(7) 0.96021(17) 0.0316(5) Uani 1 1 d .
H23A H -0.5414 0.1370 1.0072 0.038 Uiso 1 1 calc R
C24 C -0.5985(2) 0.05446(8) 0.60572(18) 0.0434(6) Uani 1 1 d .
H24A H -0.5189 0.0453 0.6158 0.052 Uiso 1 1 calc R
H24B H -0.6222 0.0675 0.5339 0.052 Uiso 1 1 calc R
C25 C -0.6670(2) 0.01260(8) 0.61317(17) 0.0393(6) Uani 1 1 d .
C26 C -0.7221(2) -0.05786(10) 0.6090(2) 0.0514(7) Uani 1 1 d .
H26A H -0.7221 -0.0905 0.6054 0.062 Uiso 1 1 calc R
C27 C -0.8109(2) -0.03181(10) 0.6176(2) 0.0516(7) Uani 1 1 d .
H27A H -0.8835 -0.0425 0.6208 0.062 Uiso 1 1 calc R
C28 C -0.8469(3) 0.05309(11) 0.6279(2) 0.0637(8) Uani 1 1 d .
H28A H -0.8040 0.0757 0.6765 0.096 Uiso 1 1 calc R
H28B H -0.9126 0.0434 0.6542 0.096 Uiso 1 1 calc R
H28C H -0.8715 0.0669 0.5580 0.096 Uiso 1 1 calc R
C29 C -0.6695(2) 0.18730(8) 0.8790(2) 0.0431(6) Uani 1 1 d .
H29A H -0.7240 0.2091 0.8396 0.065 Uiso 1 1 calc R
H29B H -0.5989 0.2033 0.9079 0.065 Uiso 1 1 calc R
H29C H -0.6991 0.1741 0.9368 0.065 Uiso 1 1 calc R
C30 C -0.31595(18) 0.15920(7) 1.16649(16) 0.0283(5) Uani 1 1 d .
H30A H -0.3903 0.1693 1.1645 0.034 Uiso 1 1 calc R
C31 C -0.22844(18) 0.19034(7) 1.19102(16) 0.0293(5) Uani 1 1 d .
C32 C -0.11785(18) 0.17527(7) 1.19856(16) 0.0310(5) Uani 1 1 d .
C33 C -0.09939(18) 0.12964(7) 1.17709(16) 0.0300(5) Uani 1 1 d .
H33A H -0.0247 0.1194 1.1815 0.036 Uiso 1 1 calc R
C34 C -0.34882(18) 0.25535(7) 1.19856(18) 0.0332(5) Uani 1 1 d .
H34A H -0.3854 0.2447 1.2552 0.040 Uiso 1 1 calc R
H34B H -0.3955 0.2458 1.1297 0.040 Uiso 1 1 calc R
C35 C -0.33486(19) 0.30618(7) 1.20265(17) 0.0325(5) Uani 1 1 d .
C36 C -0.3178(2) 0.37631(8) 1.1569(2) 0.0454(6) Uani 1 1 d .
H36A H -0.3174 0.4030 1.1148 0.055 Uiso 1 1 calc R
C37 C -0.2923(2) 0.37577(8) 1.2636(2) 0.0430(6) Uani 1 1 d .
H37A H -0.2708 0.4013 1.3092 0.052 Uiso 1 1 calc R
C38 C -0.2861(2) 0.31446(9) 1.40120(18) 0.0465(6) Uani 1 1 d .
H38A H -0.3356 0.2882 1.4042 0.070 Uiso 1 1 calc R
H38B H -0.3029 0.3391 1.4467 0.070 Uiso 1 1 calc R
H38C H -0.2078 0.3049 1.4255 0.070 Uiso 1 1 calc R
C39 C 0.07815(19) 0.19146(9) 1.2581(2) 0.0435(6) Uani 1 1 d .
H39A H 0.1287 0.2175 1.2806 0.065 Uiso 1 1 calc R
H39B H 0.0977 0.1766 1.1969 0.065 Uiso 1 1 calc R
H39C H 0.0856 0.1693 1.3159 0.065 Uiso 1 1 calc R
C40 C 0.41674(19) 0.10440(8) 0.30801(19) 0.0394(5) Uani 1 1 d .
C41 C 0.3410(2) 0.12373(9) 0.22292(19) 0.0451(6) Uani 1 1 d .
H41A H 0.2899 0.1048 0.1757 0.054 Uiso 1 1 calc R
C42 C 0.3411(2) 0.17062(9) 0.20816(19) 0.0443(6) Uani 1 1 d .
H42A H 0.2897 0.1837 0.1501 0.053 Uiso 1 1 calc R
C43 C 0.4147(2) 0.19921(9) 0.27633(18) 0.0407(6) Uani 1 1 d .
H43A H 0.4141 0.2315 0.2649 0.049 Uiso 1 1 calc R
C44 C 0.48950(19) 0.17967(8) 0.36170(18) 0.0375(5) Uani 1 1 d .
C45 C 0.49021(19) 0.13250(8) 0.37766(18) 0.0368(5) Uani 1 1 d .
H45A H 0.5409 0.1194 0.4362 0.044 Uiso 1 1 calc R
C46 C -0.6768(4) 0.18487(19) 0.5394(4) 0.130(2) Uani 1 1 d .
H46A H -0.6408 0.2108 0.5119 0.195 Uiso 1 1 calc R
H46B H -0.7105 0.1644 0.4813 0.195 Uiso 1 1 calc R
H46C H -0.6207 0.1679 0.5910 0.195 Uiso 1 1 calc R
C47 C -0.7598(3) 0.20125(10) 0.5879(3) 0.0610(8) Uani 1 1 d .
C48 C -0.1329(3) 0.19640(11) 0.4714(2) 0.0644(8) Uani 1 1 d .
H48A H -0.0941 0.2153 0.5306 0.097 Uiso 1 1 calc R
H48B H -0.2068 0.1876 0.4827 0.097 Uiso 1 1 calc R
H48C H -0.1421 0.2140 0.4058 0.097 Uiso 1 1 calc R
C49 C -0.0681(3) 0.15568(11) 0.4643(2) 0.0577(7) Uani 1 1 d .

loop_
_atom_site_aniso_label
_atom_site_aniso_U_11
_atom_site_aniso_U_22
_atom_site_aniso_U_33
_atom_site_aniso_U_23
_atom_site_aniso_U_13
_atom_site_aniso_U_12
O1 0.0330(8) 0.0312(8) 0.0351(8) -0.0052(6) 0.0112(7) -0.0045(6)
O2 0.0395(9) 0.0500(10) 0.0276(8) -0.0075(7) 0.0094(7) -0.0037(7)
O3 0.0593(11) 0.0426(9) 0.0323(9) -0.0052(7) -0.0037(8) 0.0120(8)
O4 0.0458(10) 0.0361(9) 0.0423(9) -0.0014(7) 0.0027(8) 0.0116(7)
O5 0.0326(9) 0.0258(8) 0.0459(9) -0.0070(6) 0.0050(7) 0.0028(6)
O6 0.0306(9) 0.0328(8) 0.0540(10) -0.0147(7) 0.0058(7) -0.0040(7)
O7 0.0407(10) 0.0414(10) 0.0619(12) -0.0111(8) 0.0006(8) -0.0024(8)
O8 0.0550(11) 0.0407(9) 0.0396(9) 0.0009(7) 0.0006(8) -0.0082(8)
N1 0.0433(12) 0.0348(10) 0.0426(12) -0.0039(9) 0.0036(9) -0.0006(9)
N2 0.0453(12) 0.0338(10) 0.0350(10) 0.0058(8) 0.0091(9) 0.0032(9)
N3 0.0427(12) 0.0431(12) 0.0408(11) -0.0009(9) 0.0049(9) 0.0013(9)
N4 0.0444(13) 0.0628(14) 0.0309(11) -0.0005(9) 0.0092(9) 0.0085(10)
N5 0.0474(12) 0.0302(10) 0.0381(11) 0.0020(8) 0.0047(9) 0.0042(9)
N6 0.0409(11) 0.0309(10) 0.0347(10) -0.0050(8) 0.0081(8) 0.0041(8)
N7 0.100(2) 0.095(2) 0.092(2) 0.0256(18) 0.035(2) 0.041(2)
N8 0.119(3) 0.085(2) 0.0549(17) 0.0088(15) 0.0044(17) 0.021(2)
C1 0.0307(12) 0.0273(10) 0.0255(10) 0.0014(8) 0.0044(9) 0.0021(9)
C2 0.0317(11) 0.0190(9) 0.0284(11) 0.0011(8) 0.0061(9) 0.0038(8)
C3 0.0299(11) 0.0214(10) 0.0301(11) 0.0003(8) 0.0061(9) 0.0016(8)
C4 0.0311(12) 0.0246(10) 0.0317(11) -0.0018(8) 0.0073(9) -0.0018(9)
C5 0.0273(11) 0.0259(10) 0.0334(11) 0.0000(8) 0.0084(9) -0.0028(8)
C6 0.0269(11) 0.0256(10) 0.0323(11) -0.0003(8) 0.0089(9) -0.0048(8)
C7 0.0297(12) 0.0265(10) 0.0331(11) -0.0015(8) 0.0101(9) -0.0017(9)
C8 0.0335(12) 0.0276(10) 0.0211(10) 0.0002(8) 0.0073(9) -0.0011(9)
C9 0.0347(12) 0.0261(10) 0.0215(10) -0.0006(8) 0.0063(9) 0.0030(9)
C10 0.0297(11) 0.0210(10) 0.0299(11) -0.0011(8) 0.0035(9) -0.0002(8)
C11 0.0287(11) 0.0253(10) 0.0284(11) 0.0030(8) 0.0071(9) 0.0014(8)
C12 0.0365(12) 0.0266(10) 0.0245(10) 0.0001(8) 0.0068(9) 0.0038(9)
C13 0.0292(12) 0.0256(10) 0.0292(11) -0.0018(8) 0.0017(9) 0.0001(8)
C14 0.0291(12) 0.0311(11) 0.0383(12) 0.0007(9) 0.0076(10) -0.0027(9)
C15 0.0321(12) 0.0290(11) 0.0324(12) 0.0022(9) 0.0058(9) -0.0039(9)
C16 0.0549(16) 0.0323(12) 0.0504(15) 0.0075(11) 0.0103(13) 0.0072(11)
C17 0.0611(17) 0.0297(12) 0.0534(16) -0.0058(11) 0.0106(13) 0.0037(11)
C18 0.083(2) 0.0563(17) 0.0316(14) 0.0062(12) 0.0100(13) 0.0148(15)
C19 0.0573(18) 0.095(2) 0.0369(14) -0.0286(15) 0.0135(13) -0.0223(16)
C20 0.0345(12) 0.0312(11) 0.0326(12) -0.0059(9) 0.0066(9) 0.0003(9)
C21 0.0373(13) 0.0357(12) 0.0320(12) -0.0027(9) 0.0031(10) 0.0008(10)
C22 0.0322(12) 0.0298(11) 0.0382(12) 0.0004(9) 0.0056(10) 0.0016(9)
C23 0.0326(12) 0.0259(10) 0.0376(12) -0.0042(9) 0.0110(10) -0.0016(9)
C24 0.0511(15) 0.0457(14) 0.0311(12) -0.0053(10) 0.0043(11) 0.0041(11)
C25 0.0421(14) 0.0496(14) 0.0249(11) -0.0014(10) 0.0041(10) 0.0050(11)
C26 0.0555(17) 0.0513(15) 0.0451(15) 0.0036(12) 0.0060(13) -0.0040(13)
C27 0.0476(16) 0.0701(19) 0.0377(14) 0.0033(13) 0.0106(12) -0.0074(14)
C28 0.0589(19) 0.084(2) 0.0502(17) -0.0064(15) 0.0159(14) 0.0234(16)
C29 0.0460(15) 0.0309(12) 0.0516(15) -0.0014(10) 0.0090(12) 0.0086(10)
C30 0.0283(11) 0.0281(10) 0.0284(11) -0.0018(8) 0.0063(9) 0.0022(8)
C31 0.0338(12) 0.0244(10) 0.0288(11) -0.0028(8) 0.0051(9) 0.0028(9)
C32 0.0331(12) 0.0289(11) 0.0297(11) -0.0053(9) 0.0041(9) -0.0017(9)
C33 0.0294(12) 0.0315(11) 0.0288(11) -0.0052(9) 0.0060(9) 0.0028(9)
C34 0.0337(12) 0.0284(11) 0.0369(12) -0.0019(9) 0.0063(10) 0.0044(9)
C35 0.0334(12) 0.0292(11) 0.0342(12) -0.0026(9) 0.0057(10) 0.0041(9)
C36 0.0536(16) 0.0274(12) 0.0545(16) 0.0041(11) 0.0099(13) 0.0032(11)
C37 0.0480(15) 0.0275(12) 0.0516(15) -0.0091(10) 0.0068(12) 0.0016(10)
C38 0.0543(16) 0.0510(15) 0.0347(13) -0.0038(11) 0.0107(12) 0.0039(12)
C39 0.0311(13) 0.0448(14) 0.0526(15) -0.0120(11) 0.0048(11) -0.0043(10)
C40 0.0325(13) 0.0416(13) 0.0445(14) -0.0091(11) 0.0089(11) 0.0009(10)
C41 0.0336(13) 0.0589(16) 0.0407(14) -0.0139(12) 0.0032(11) -0.0016(11)
C42 0.0344(14) 0.0587(16) 0.0394(13) -0.0002(11) 0.0075(11) 0.0067(11)
C43 0.0386(14) 0.0454(14) 0.0398(13) 0.0022(10) 0.0123(11) 0.0034(11)
C44 0.0368(13) 0.0417(13) 0.0350(12) -0.0035(10) 0.0101(10) -0.0032(10)
C45 0.0340(13) 0.0420(13) 0.0334(12) -0.0022(10) 0.0050(10) -0.0004(10)
C46 0.140(4) 0.161(5) 0.115(3) 0.074(3) 0.086(3) 0.090(4)
C47 0.069(2) 0.0510(17) 0.0633(19) 0.0131(14) 0.0151(16) 0.0134(15)
C48 0.067(2) 0.071(2) 0.0553(18) 0.0141(15) 0.0134(15) 0.0000(16)
C49 0.067(2) 0.0636(19) 0.0392(15) 0.0102(13) 0.0030(14) -0.0038(16)

loop_
_atom_type_symbol
_atom_type_description
_atom_type_scat_dispersion_real
_atom_type_scat_dispersion_imag
_atom_type_scat_source
C C 0.0033 0.0016 'International Tables Vol C Tables 4.2.6.8 and 6.1.1.4'
H H 0.0000 0.0000 'International Tables Vol C Tables 4.2.6.8 and 6.1.1.4'
N N 0.0061 0.0033 'International Tables Vol C Tables 4.2.6.8 and 6.1.1.4'
O O 0.0106 0.0060 'International Tables Vol C Tables 4.2.6.8 and 6.1.1.4'

loop_
_geom_angle_atom_site_label_1
_geom_angle_atom_site_label_2
_geom_angle_atom_site_label_3
_geom_angle
C11 O1 C14 117.49(16)
C12 O2 C19 116.69(18)
C21 O3 C24 118.66(18)
C22 O4 C29 116.68(18)
C31 O5 C34 117.68(16)
C32 O6 C39 116.88(17)
C40 O7 H7 106.6
C44 O8 H8 107.1
C15 N1 C17 104.6(2)
C15 N2 C16 106.69(19)
C15 N2 C18 128.3(2)
C16 N2 C18 125.0(2)
C25 N3 C26 105.4(2)
C25 N4 C27 106.9(2)
C25 N4 C28 128.0(2)
C27 N4 C28 125.1(2)
C35 N5 C36 104.99(19)
C35 N6 C37 107.17(19)
C35 N6 C38 127.6(2)
C37 N6 C38 125.3(2)
C9 C1 C2 114.46(16)
C9 C1 H1A 108.6
C2 C1 H1A 108.6
C9 C1 H1B 108.6
C2 C1 H1B 108.6
H1A C1 H1B 107.6
C3 C2 C10 119.06(18)
C3 C2 C1 123.59(19)
C10 C2 C1 117.29(18)
C2 C3 C13 118.98(19)
C2 C3 C4 123.33(18)
C13 C3 C4 117.63(18)
C3 C4 C5 110.99(17)
C3 C4 H4A 109.4
C5 C4 H4A 109.4
C3 C4 H4B 109.4
C5 C4 H4B 109.4
H4A C4 H4B 108.0
C6 C5 C20 118.81(19)
C6 C5 C4 124.19(19)
C20 C5 C4 116.91(18)
C5 C6 C23 118.71(19)
C5 C6 C7 124.78(19)
C23 C6 C7 116.51(18)
C6 C7 C8 113.54(17)
C6 C7 H7A 108.9
C8 C7 H7A 108.9
C6 C7 H7B 108.9
C8 C7 H7B 108.9
H7A C7 H7B 107.7
C9 C8 C30 118.87(19)
C9 C8 C7 122.35(18)
C30 C8 C7 118.78(18)
C8 C9 C33 119.09(18)
C8 C9 C1 123.49(19)
C33 C9 C1 117.40(18)
C11 C10 C2 121.67(19)
C11 C10 H10A 119.2
C2 C10 H10A 119.2
C10 C11 O1 125.30(19)
C10 C11 C12 119.45(19)
O1 C11 C12 115.18(18)
O2 C12 C13 125.14(19)
O2 C12 C11 115.49(19)
C13 C12 C11 119.37(19)
C12 C13 C3 121.38(19)
C12 C13 H13A 119.3
C3 C13 H13A 119.3
O1 C14 C15 113.36(17)
O1 C14 H14A 108.9
C15 C14 H14A 108.9
O1 C14 H14B 108.9
C15 C14 H14B 108.9
H14A C14 H14B 107.7
N1 C15 N2 111.9(2)
N1 C15 C14 123.70(19)
N2 C15 C14 124.39(19)
C17 C16 N2 106.2(2)
C17 C16 H16A 126.9
N2 C16 H16A 126.9
C16 C17 N1 110.6(2)
C16 C17 H17A 124.7
N1 C17 H17A 124.7
N2 C18 H18A 109.5
N2 C18 H18B 109.5
H18A C18 H18B 109.5
N2 C18 H18C 109.5
H18A C18 H18C 109.5
H18B C18 H18C 109.5
O2 C19 H19A 109.5
O2 C19 H19B 109.5
H19A C19 H19B 109.5
O2 C19 H19C 109.5
H19A C19 H19C 109.5
H19B C19 H19C 109.5
C21 C20 C5 122.0(2)
C21 C20 H20A 119.0
C5 C20 H20A 119.0
C20 C21 O3 126.1(2)
C20 C21 C22 119.4(2)
O3 C21 C22 114.50(19)
O4 C22 C23 124.9(2)
O4 C22 C21 116.17(19)
C23 C22 C21 118.9(2)
C22 C23 C6 122.1(2)
C22 C23 H23A 119.0
C6 C23 H23A 119.0
O3 C24 C25 114.0(2)
O3 C24 H24A 108.8
C25 C24 H24A 108.8
O3 C24 H24B 108.8
C25 C24 H24B 108.8
H24A C24 H24B 107.7
N3 C25 N4 111.1(2)
N3 C25 C24 124.0(2)
N4 C25 C24 124.7(2)
C27 C26 N3 109.8(3)
C27 C26 H26A 125.1
N3 C26 H26A 125.1
C26 C27 N4 106.7(2)
C26 C27 H27A 126.6
N4 C27 H27A 126.6
N4 C28 H28A 109.5
N4 C28 H28B 109.5
H28A C28 H28B 109.5
N4 C28 H28C 109.5
H28A C28 H28C 109.5
H28B C28 H28C 109.5
O4 C29 H29A 109.5
O4 C29 H29B 109.5
H29A C29 H29B 109.5
O4 C29 H29C 109.5
H29A C29 H29C 109.5
H29B C29 H29C 109.5
C31 C30 C8 121.48(19)
C31 C30 H30A 119.3
C8 C30 H30A 119.3
O5 C31 C30 125.98(19)
O5 C31 C32 114.33(18)
C30 C31 C32 119.66(19)
O6 C32 C33 125.4(2)
O6 C32 C31 115.77(18)
C33 C32 C31 118.83(19)
C32 C33 C9 122.0(2)
C32 C33 H33A 119.0
C9 C33 H33A 119.0
O5 C34 C35 106.18(18)
O5 C34 H34A 110.5
C35 C34 H34A 110.5
O5 C34 H34B 110.5
C35 C34 H34B 110.5
H34A C34 H34B 108.7
N5 C35 N6 111.29(19)
N5 C35 C34 123.9(2)
N6 C35 C34 124.7(2)
C37 C36 N5 110.4(2)
C37 C36 H36A 124.8
N5 C36 H36A 124.8
C36 C37 N6 106.2(2)
C36 C37 H37A 126.9
N6 C37 H37A 126.9
N6 C38 H38A 109.5
N6 C38 H38B 109.5
H38A C38 H38B 109.5
N6 C38 H38C 109.5
H38A C38 H38C 109.5
H38B C38 H38C 109.5
O6 C39 H39A 109.5
O6 C39 H39B 109.5
H39A C39 H39B 109.5
O6 C39 H39C 109.5
H39A C39 H39C 109.5
H39B C39 H39C 109.5
O7 C40 C45 120.9(2)
O7 C40 C41 119.2(2)
C45 C40 C41 120.0(2)
C42 C41 C40 119.3(2)
C42 C41 H41A 120.4
C40 C41 H41A 120.4
C41 C42 C43 121.6(2)
C41 C42 H42A 119.2
C43 C42 H42A 119.2
C42 C43 C44 118.8(2)
C42 C43 H43A 120.6
C44 C43 H43A 120.6
O8 C44 C45 121.7(2)
O8 C44 C43 118.0(2)
C45 C44 C43 120.2(2)
C44 C45 C40 120.1(2)
C44 C45 H45A 119.9
C40 C45 H45A 119.9
C47 C46 H46A 109.5
C47 C46 H46B 109.5
H46A C46 H46B 109.5
C47 C46 H46C 109.5
H46A C46 H46C 109.5
H46B C46 H46C 109.5
N7 C47 C46 179.5(4)
C49 C48 H48A 109.5
C49 C48 H48B 109.5
H48A C48 H48B 109.5
C49 C48 H48C 109.5
H48A C48 H48C 109.5
H48B C48 H48C 109.5
N8 C49 C48 179.7(4)

loop_
_geom_bond_atom_site_label_1
_geom_bond_atom_site_label_2
_geom_bond_distance
O1 C11 1.380(3)
O1 C14 1.434(3)
O2 C12 1.376(2)
O2 C19 1.420(3)
O3 C21 1.379(3)
O3 C24 1.434(3)
O4 C22 1.379(3)
O4 C29 1.427(3)
O5 C31 1.381(2)
O5 C34 1.437(3)
O6 C32 1.372(3)
O6 C39 1.441(3)
O7 C40 1.368(3)
O7 H7 0.8401
O8 C44 1.372(3)
O8 H8 0.8400
N1 C15 1.321(3)
N1 C17 1.380(3)
N2 C15 1.358(3)
N2 C16 1.371(3)
N2 C18 1.459(3)
N3 C25 1.324(3)
N3 C26 1.385(3)
N4 C25 1.359(3)
N4 C27 1.372(4)
N4 C28 1.466(3)
N5 C35 1.327(3)
N5 C36 1.381(3)
N6 C35 1.358(3)
N6 C37 1.370(3)
N6 C38 1.462(3)
N7 C47 1.138(4)
N8 C49 1.143(4)
C1 C9 1.516(3)
C1 C2 1.522(3)
C1 H1A 0.9900
C1 H1B 0.9900
C2 C3 1.394(3)
C2 C10 1.405(3)
C3 C13 1.407(3)
C3 C4 1.524(3)
C4 C5 1.527(3)
C4 H4A 0.9900
C4 H4B 0.9900
C5 C6 1.401(3)
C5 C20 1.406(3)
C6 C23 1.407(3)
C6 C7 1.520(3)
C7 C8 1.527(3)
C7 H7A 0.9900
C7 H7B 0.9900
C8 C9 1.396(3)
C8 C30 1.409(3)
C9 C33 1.403(3)
C10 C11 1.379(3)
C10 H10A 0.9500
C11 C12 1.400(3)
C12 C13 1.387(3)
C13 H13A 0.9500
C14 C15 1.494(3)
C14 H14A 0.9900
C14 H14B 0.9900
C16 C17 1.351(4)
C16 H16A 0.9500
C17 H17A 0.9500
C18 H18A 0.9800
C18 H18B 0.9800
C18 H18C 0.9800
C19 H19A 0.9800
C19 H19B 0.9800
C19 H19C 0.9800
C20 C21 1.376(3)
C20 H20A 0.9500
C21 C22 1.413(3)
C22 C23 1.380(3)
C23 H23A 0.9500
C24 C25 1.493(4)
C24 H24A 0.9900
C24 H24B 0.9900
C26 C27 1.348(4)
C26 H26A 0.9500
C27 H27A 0.9500
C28 H28A 0.9800
C28 H28B 0.9800
C28 H28C 0.9800
C29 H29A 0.9800
C29 H29B 0.9800
C29 H29C 0.9800
C30 C31 1.385(3)
C30 H30A 0.9500
C31 C32 1.404(3)
C32 C33 1.385(3)
C33 H33A 0.9500
C34 C35 1.489(3)
C34 H34A 0.9900
C34 H34B 0.9900
C36 C37 1.354(4)
C36 H36A 0.9500
C37 H37A 0.9500
C38 H38A 0.9800
C38 H38B 0.9800
C38 H38C 0.9800
C39 H39A 0.9800
C39 H39B 0.9800
C39 H39C 0.9800
C40 C45 1.392(3)
C40 C41 1.396(3)
C41 C42 1.378(4)
C41 H41A 0.9500
C42 C43 1.392(3)
C42 H42A 0.9500
C43 C44 1.395(3)
C43 H43A 0.9500
C44 C45 1.388(3)
C45 H45A 0.9500
C46 C47 1.389(5)
C46 H46A 0.9800
C46 H46B 0.9800
C46 H46C 0.9800
C48 C49 1.440(5)
C48 H48A 0.9800
C48 H48B 0.9800
C48 H48C 0.9800

loop_
_geom_hbond_atom_site_label_D
_geom_hbond_atom_site_label_H
_geom_hbond_atom_site_label_A
_geom_hbond_distance_DH
_geom_hbond_distance_HA
_geom_hbond_distance_DA
_geom_hbond_angle_DHA
_geom_hbond_site_symmetry_A
O7 H7 N3 0.84 1.86 2.699(3) 172.2 3_556
O8 H8 N5 0.84 1.92 2.752(3) 171.6 4_665

loop_
_geom_torsion_atom_site_label_1
_geom_torsion_atom_site_label_2
_geom_torsion_atom_site_label_3
_geom_torsion_atom_site_label_4
_geom_torsion
C9 C1 C2 C3 -103.2(2)
C9 C1 C2 C10 79.5(2)
C10 C2 C3 C13 3.2(3)
C1 C2 C3 C13 -174.01(18)
C10 C2 C3 C4 -173.78(18)
C1 C2 C3 C4 9.0(3)
C2 C3 C4 C5 87.9(2)
C13 C3 C4 C5 -89.1(2)
C3 C4 C5 C6 -93.1(2)
C3 C4 C5 C20 83.3(2)
C20 C5 C6 C23 0.5(3)
C4 C5 C6 C23 176.84(19)
C20 C5 C6 C7 -179.89(19)
C4 C5 C6 C7 -3.5(3)
C5 C6 C7 C8 99.2(2)
C23 C6 C7 C8 -81.2(2)
C6 C7 C8 C9 -91.1(2)
C6 C7 C8 C30 89.5(2)
C30 C8 C9 C33 1.1(3)
C7 C8 C9 C33 -178.26(18)
C30 C8 C9 C1 179.59(18)
C7 C8 C9 C1 0.2(3)
C2 C1 C9 C8 93.1(2)
C2 C1 C9 C33 -88.4(2)
C3 C2 C10 C11 -1.9(3)
C1 C2 C10 C11 175.48(18)
C2 C10 C11 O1 -177.53(18)
C2 C10 C11 C12 -0.9(3)
C14 O1 C11 C10 -13.2(3)
C14 O1 C11 C12 170.04(17)
C19 O2 C12 C13 -5.2(3)
C19 O2 C12 C11 173.8(2)
C10 C11 C12 O2 -176.83(18)
O1 C11 C12 O2 0.1(3)
C10 C11 C12 C13 2.3(3)
O1 C11 C12 C13 179.26(17)
O2 C12 C13 C3 178.08(19)
C11 C12 C13 C3 -0.9(3)
C2 C3 C13 C12 -1.8(3)
C4 C3 C13 C12 175.32(18)
C11 O1 C14 C15 -61.8(2)
C17 N1 C15 N2 -0.6(3)
C17 N1 C15 C14 177.0(2)
C16 N2 C15 N1 0.3(3)
C18 N2 C15 N1 179.9(2)
C16 N2 C15 C14 -177.3(2)
C18 N2 C15 C14 2.3(4)
O1 C14 C15 N1 133.6(2)
O1 C14 C15 N2 -49.1(3)
C15 N2 C16 C17 0.1(3)
C18 N2 C16 C17 -179.5(2)
N2 C16 C17 N1 -0.5(3)
C15 N1 C17 C16 0.7(3)
C6 C5 C20 C21 2.0(3)
C4 C5 C20 C21 -174.7(2)
C5 C20 C21 O3 175.4(2)
C5 C20 C21 C22 -2.8(3)
C24 O3 C21 C20 6.6(4)
C24 O3 C21 C22 -175.1(2)
C29 O4 C22 C23 2.4(3)
C29 O4 C22 C21 -178.1(2)
C20 C21 C22 O4 -178.5(2)
O3 C21 C22 O4 3.1(3)
C20 C21 C22 C23 1.1(3)
O3 C21 C22 C23 -177.3(2)
O4 C22 C23 C6 -179.1(2)
C21 C22 C23 C6 1.4(3)
C5 C6 C23 C22 -2.1(3)
C7 C6 C23 C22 178.19(19)
C21 O3 C24 C25 72.8(3)
C26 N3 C25 N4 0.3(3)
C26 N3 C25 C24 -175.6(2)
C27 N4 C25 N3 -0.5(3)
C28 N4 C25 N3 -178.7(2)
C27 N4 C25 C24 175.4(2)
C28 N4 C25 C24 -2.9(4)
O3 C24 C25 N3 -137.7(2)
O3 C24 C25 N4 46.9(3)
C25 N3 C26 C27 0.0(3)
N3 C26 C27 N4 -0.3(3)
C25 N4 C27 C26 0.5(3)
C28 N4 C27 C26 178.8(2)
C9 C8 C30 C31 0.9(3)
C7 C8 C30 C31 -179.76(18)
C34 O5 C31 C30 -7.0(3)
C34 O5 C31 C32 175.03(18)
C8 C30 C31 O5 179.42(19)
C8 C30 C31 C32 -2.7(3)
C39 O6 C32 C33 -9.9(3)
C39 O6 C32 C31 168.3(2)
O5 C31 C32 O6 2.3(3)
C30 C31 C32 O6 -175.87(19)
O5 C31 C32 C33 -179.38(18)
C30 C31 C32 C33 2.5(3)
O6 C32 C33 C9 177.65(19)
C31 C32 C33 C9 -0.5(3)
C8 C9 C33 C32 -1.3(3)
C1 C9 C33 C32 -179.85(19)
C31 O5 C34 C35 -167.01(17)
C36 N5 C35 N6 0.2(3)
C36 N5 C35 C34 -175.9(2)
C37 N6 C35 N5 -0.5(3)
C38 N6 C35 N5 179.2(2)
C37 N6 C35 C34 175.6(2)
C38 N6 C35 C34 -4.7(4)
O5 C34 C35 N5 96.1(2)
O5 C34 C35 N6 -79.5(3)
C35 N5 C36 C37 0.1(3)
N5 C36 C37 N6 -0.4(3)
C35 N6 C37 C36 0.5(3)
C38 N6 C37 C36 -179.1(2)
O7 C40 C41 C42 -179.3(2)
C45 C40 C41 C42 0.9(4)
C40 C41 C42 C43 -0.2(4)
C41 C42 C43 C44 -0.3(4)
C42 C43 C44 O8 -179.3(2)
C42 C43 C44 C45 0.2(3)
O8 C44 C45 C40 180.0(2)
C43 C44 C45 C40 0.5(3)
O7 C40 C45 C44 179.2(2)
C41 C40 C45 C44 -1.0(4)

loop_
_cod_related_entry_id
_cod_related_entry_database
_cod_related_entry_code
1 ChemSpider 30661372
